data_1101105
loop_
_publ_author_name
'Francisca Barrios'
'Juan M. Salas'
'M. Purificaci\'on S\'anchez'
'Miguel Quir\'os'
'Ren\'e Faure'

_publ_section_title
;
 X-ray crystal structure of tetraaquabis(xanthosinato)
 nickel(II) hexahydrate
;
_journal_name_full 'Journal of Chemical Crystallography'
_journal_page_first 1009
_journal_page_last 1013
_journal_paper_doi 10.1023/A:1009568616134
_journal_volume 29
_journal_year 1999
_chemical_formula_sum 'C20 H42 N8 Ni O22'
_chemical_formula_weight 805.33
_space_group_IT_number 1
_symmetry_cell_setting triclinic
_symmetry_space_group_name_Hall 'P 1'
_symmetry_space_group_name_H-M 'P 1'
_cell_angle_alpha 82.0240(10)
_cell_angle_beta 86.1550(10)
_cell_angle_gamma 70.9000(10)
_cell_formula_units_Z 1
_cell_length_a 7.1520(10)
_cell_length_b 8.8300(10)
_cell_length_c 13.7830(10)
_cell_measurement_temperature 293
_cell_volume 814.3(2)
_diffrn_ambient_temperature ?
_exptl_crystal_density_diffrn 1.642
_exptl_crystal_density_meas 1.250
_refine_ls_R_factor_obs 0.0309
_refine_ls_wR_factor_obs 0.0808
_cod_database_code 1101105

loop_
_symmetry_equiv_pos_as_xyz
'x, y, z'

loop_
_atom_site_aniso_label
_atom_site_aniso_U_11
_atom_site_aniso_U_22
_atom_site_aniso_U_33
_atom_site_aniso_U_23
_atom_site_aniso_U_13
_atom_site_aniso_U_12
Ni 0.0175(2) 0.0120(2) 0.0176(2) -0.00221(11) -0.00278(12) -0.00368(12)
N1A 0.027(2) 0.015(2) 0.016(2) -0.0046(13) -0.0059(13) -0.0036(14)
C2A 0.013(2) 0.013(2) 0.025(2) -0.0001(15) -0.0016(14) -0.0032(15)
O2A 0.027(2) 0.0114(14) 0.034(2) -0.0003(12) -0.0096(13) -0.0043(12)
N3A 0.021(2) 0.013(2) 0.024(2) -0.0061(13) -0.0023(13) -0.0029(14)
C4A 0.015(2) 0.015(2) 0.019(2) -0.0038(15) -0.0015(14) -0.0045(15)
C5A 0.019(2) 0.015(2) 0.020(2) -0.0063(15) 0.0012(14) -0.005(2)
C6A 0.021(2) 0.013(2) 0.015(2) -0.0009(14) -0.0019(14) -0.0056(15)
O6A 0.045(2) 0.019(2) 0.020(2) -0.0078(12) -0.0080(13) -0.0066(13)
N7A 0.019(2) 0.016(2) 0.017(2) -0.0025(13) -0.0024(12) -0.0046(13)
C8A 0.025(2) 0.013(2) 0.022(2) -0.002(2) -0.003(2) -0.001(2)
N9A 0.027(2) 0.012(2) 0.019(2) -0.0035(13) -0.0041(13) -0.0033(14)
C1'A 0.024(2) 0.016(2) 0.022(2) -0.0044(14) -0.0049(14) -0.0037(14)
O1'A 0.0231(15) 0.038(2) 0.0188(13) -0.0060(11) -0.0032(10) 0.0026(12)
C2'A 0.024(2) 0.032(2) 0.027(2) -0.016(2) -0.0020(14) -0.008(2)
O2'A 0.031(2) 0.064(2) 0.049(2) -0.035(2) -0.0179(14) 0.016(2)
C3'A 0.029(2) 0.025(2) 0.020(2) -0.0064(13) -0.0010(13) -0.0072(14)
O3'A 0.044(2) 0.0277(14) 0.0271(14) -0.0087(10) -0.0102(12) -0.0114(12)
C4'A 0.028(2) 0.032(2) 0.016(2) -0.0063(13) -0.0073(13) -0.007(2)
C5'A 0.043(3) 0.043(3) 0.035(2) 0.006(2) 0.004(2) 0.000(2)
O5'A 0.040(2) 0.033(2) 0.045(2) 0.0006(13) -0.0041(14) 0.0033(14)
N1B 0.021(2) 0.014(2) 0.023(2) 0.0053(13) -0.0045(13) -0.0040(14)
C2B 0.017(2) 0.017(2) 0.028(2) -0.006(2) -0.001(2) -0.006(2)
O2B 0.022(2) 0.014(2) 0.037(2) 0.0020(12) -0.0057(12) -0.0021(12)
N3B 0.025(2) 0.015(2) 0.023(2) -0.0024(13) -0.0038(13) -0.0069(14)
C4B 0.015(2) 0.016(2) 0.021(2) -0.003(2) -0.0005(14) -0.0059(15)
C5B 0.016(2) 0.013(2) 0.016(2) -0.0009(14) -0.0039(13) -0.0029(15)
C6B 0.015(2) 0.015(2) 0.027(2) -0.004(2) -0.0026(15) -0.004(2)
O6B 0.039(2) 0.0157(15) 0.021(2) 0.0001(11) -0.0097(12) -0.0037(12)
N7B 0.022(2) 0.009(2) 0.020(2) -0.0028(13) -0.0030(13) -0.0019(13)
C8B 0.027(2) 0.018(2) 0.015(2) -0.003(2) -0.0025(15) -0.006(2)
N9B 0.022(2) 0.019(2) 0.018(2) -0.0045(13) -0.0022(13) -0.0041(14)
C1'B 0.027(2) 0.023(2) 0.019(2) -0.0077(15) -0.0031(14) -0.006(2)
O1'B 0.022(2) 0.036(2) 0.0260(14) -0.0069(12) -0.0023(11) 0.0025(12)
C2'B 0.020(2) 0.027(2) 0.029(2) -0.006(2) -0.0030(14) -0.007(2)
O2'B 0.056(2) 0.039(2) 0.033(2) -0.0030(13) -0.0155(14) -0.027(2)
C3'B 0.025(2) 0.031(2) 0.019(2) -0.0040(13) -0.0043(13) -0.0107(15)
O3'B 0.043(2) 0.048(2) 0.0218(15) 0.0085(13) -0.0122(13) -0.019(2)
C4'B 0.025(2) 0.040(2) 0.020(2) -0.0086(15) 0.0017(13) -0.007(2)
C5'B 0.029(2) 0.064(3) 0.030(2) -0.008(2) 0.001(2) -0.022(2)
O5'B 0.046(2) 0.039(2) 0.033(2) 0.0006(14) -0.0141(15) -0.018(2)
O1W 0.023(2) 0.018(2) 0.026(2) 0.0039(12) -0.0083(12) -0.0083(13)
O2W 0.021(2) 0.0124(14) 0.026(2) 0.0003(11) 0.0021(12) -0.0027(11)
O3W 0.025(2) 0.014(2) 0.030(2) -0.0035(12) -0.0100(13) -0.0036(13)
O4W 0.020(2) 0.0179(15) 0.0226(15) -0.0052(11) -0.0039(11) -0.0076(12)
O5W 0.063(3) 0.045(2) 0.029(2) -0.0013(14) -0.004(2) -0.017(2)
O6W 0.045(2) 0.067(3) 0.063(2) -0.032(2) -0.005(2) -0.007(2)
O7W 0.045(2) 0.115(4) 0.028(2) -0.003(2) -0.001(2) -0.009(2)
O8W 0.055(2) 0.054(2) 0.046(2) 0.003(2) -0.006(2) -0.024(2)
O9W 0.038(2) 0.049(2) 0.039(2) -0.0111(15) 0.0034(14) -0.007(2)
O10W 0.057(3) 0.036(2) 0.049(2) 0.007(2) -0.002(2) -0.019(2)

loop_
_atom_site_label
_atom_site_type_symbol
_atom_site_fract_x
_atom_site_fract_y
_atom_site_fract_z
_atom_site_U_iso_or_equiv
_atom_site_thermal_displace_type
_atom_site_occupancy
_atom_site_calc_flag
_atom_site_refinement_flags
_atom_site_disorder_group
Ni Ni 0.5000 0.5000 0.5000 0.01581(10) Uani 1 d . .
N1A N 0.1472(6) 1.1084(4) 0.3794(3) 0.0196(8) Uani 1 d . .
H1A H 0.0942(6) 1.1472(4) 0.3233(3) 0.024 Uiso 1 d R .
C2A C 0.1389(6) 1.2190(5) 0.4426(3) 0.0172(8) Uani 1 d . .
O2A O 0.0684(5) 1.3656(4) 0.4097(2) 0.0244(7) Uani 1 d . .
N3A N 0.2106(6) 1.1692(4) 0.5330(3) 0.0198(8) Uani 1 d . .
C4A C 0.2823(6) 1.0077(5) 0.5545(3) 0.0163(8) Uani 1 d . .
C5A C 0.2976(6) 0.8906(5) 0.4940(3) 0.0178(8) Uani 1 d . .
C6A C 0.2315(6) 0.9419(5) 0.3966(3) 0.0165(8) Uani 1 d . .
O6A O 0.2435(6) 0.8582(4) 0.3293(2) 0.0279(7) Uani 1 d . .
N7A N 0.3859(6) 0.7374(4) 0.5442(2) 0.0174(7) Uani 1 d . .
C8A C 0.4166(7) 0.7623(5) 0.6318(3) 0.0211(9) Uani 1 d . .
H8A H 0.4724(7) 0.6803(5) 0.6817(3) 0.025 Uiso 1 d R .
N9A N 0.3580(6) 0.9235(4) 0.6425(3) 0.0202(7) Uani 1 d . .
C1'A C 0.3825(6) 0.9928(5) 0.7299(3) 0.0208(8) Uani 1 d . .
H11A H 0.4057(6) 1.0964(5) 0.7106(3) 0.025 Uiso 1 d R .
O1'A O 0.5459(4) 0.8831(4) 0.7803(2) 0.0292(7) Uani 1 d . .
C2'A C 0.2118(7) 1.0127(5) 0.8049(3) 0.0270(9) Uani 1 d . .
H21A H 0.1652(7) 0.9191(5) 0.8096(3) 0.032 Uiso 1 d R .
O2'A O 0.0522(5) 1.1549(5) 0.7828(3) 0.0519(10) Uani 1 d D .
H22A H -0.0148(86) 1.1462(77) 0.7355(35) 0.062 Uiso 1 d D .
C3'A C 0.3100(6) 1.0105(4) 0.8998(3) 0.0248(7) Uani 1 d . .
H31A H 0.2455(6) 0.9635(4) 0.9554(3) 0.030 Uiso 1 d R .
O3'A O 0.3010(5) 1.1675(3) 0.9138(2) 0.0321(6) Uani 1 d D .
H32A H 0.3971(57) 1.1793(63) 0.9426(36) 0.039 Uiso 1 d D .
C4'A C 0.5205(6) 0.8975(5) 0.8833(2) 0.0257(8) Uani 1 d . .
H41A H 0.6159(6) 0.9451(5) 0.9031(2) 0.031 Uiso 1 d R .
C5'A C 0.5563(8) 0.7331(6) 0.9386(4) 0.0451(13) Uani 1 d . .
H51A H 0.5295(8) 0.7423(6) 1.0079(4) 0.054 Uiso 1 d R .
H52A H 0.4670(8) 0.6832(6) 0.9166(4) 0.054 Uiso 1 d R .
O5'A O 0.7577(5) 0.6335(4) 0.9257(3) 0.0434(8) Uani 1 d D .
H53A H 0.7701(98) 0.5457(44) 0.9040(42) 0.052 Uiso 1 d D .
N1B N 0.8645(6) -0.1147(4) 0.6159(3) 0.0203(8) Uani 1 d . .
H1B H 0.9145(6) -0.1552(4) 0.6724(3) 0.024 Uiso 1 d R .
C2B C 0.8709(7) -0.2233(5) 0.5511(3) 0.0199(9) Uani 1 d . .
O2B O 0.9391(5) -0.3717(4) 0.5816(3) 0.0257(7) Uani 1 d . .
N3B N 0.8036(6) -0.1689(4) 0.4598(3) 0.0208(8) Uani 1 d . .
C4B C 0.7325(6) -0.0068(5) 0.4412(3) 0.0169(8) Uani 1 d . .
C5B C 0.7143(6) 0.1074(5) 0.5038(3) 0.0154(8) Uani 1 d . .
C6B C 0.7871(7) 0.0508(5) 0.5996(3) 0.0192(9) Uani 1 d . .
O6B O 0.7854(5) 0.1331(4) 0.6663(2) 0.0261(7) Uani 1 d . .
N7B N 0.6282(6) 0.2622(4) 0.4550(3) 0.0175(7) Uani 1 d . .
C8B C 0.5982(7) 0.2382(5) 0.3665(3) 0.0198(9) Uani 1 d . .
H8B H 0.5426(7) 0.3218(5) 0.3175(3) 0.024 Uiso 1 d R .
N9B N 0.6576(6) 0.0776(4) 0.3533(3) 0.0199(7) Uani 1 d . .
C1'B C 0.6698(7) 0.0028(5) 0.2636(3) 0.0227(9) Uani 1 d . .
H11B H 0.6592(7) -0.1055(5) 0.2817(3) 0.027 Uiso 1 d R .
O1'B O 0.8515(4) -0.0114(4) 0.2141(2) 0.0306(7) Uani 1 d . .
C2'B C 0.5096(6) 0.0985(5) 0.1891(3) 0.0251(8) Uani 1 d . .
H21B H 0.3877(6) 0.1613(5) 0.2210(3) 0.030 Uiso 1 d R .
O2'B O 0.4763(6) -0.0074(4) 0.1291(2) 0.0393(7) Uani 1 d D .
H22B H 0.4605(88) -0.0962(43) 0.1579(38) 0.047 Uiso 1 d D .
C3'B C 0.6104(6) 0.2051(5) 0.1260(3) 0.0243(7) Uani 1 d . .
H31B H 0.6037(6) 0.2977(5) 0.1595(3) 0.029 Uiso 1 d R .
O3'B O 0.5255(5) 0.2605(4) 0.0332(2) 0.0374(7) Uani 1 d D .
H32B H 0.6009(72) 0.2806(68) -0.0150(31) 0.045 Uiso 1 d D .
C4'B C 0.8254(6) 0.0927(5) 0.1226(3) 0.0289(8) Uani 1 d . .
H41B H 0.8417(6) 0.0273(5) 0.0688(3) 0.035 Uiso 1 d R .
C5'B C 0.9812(7) 0.1747(6) 0.1117(3) 0.0391(10) Uani 1 d . .
H51B H 1.1113(7) 0.0948(6) 0.1076(3) 0.047 Uiso 1 d R .
H52B H 0.9613(7) 0.2494(6) 0.0518(3) 0.047 Uiso 1 d R .
O5'B O 0.9713(6) 0.2591(5) 0.1948(3) 0.0379(8) Uani 1 d D .
H53B H 0.9773(92) 0.3519(39) 0.1718(41) 0.045 Uiso 1 d D .
O1W O 0.3116(5) 0.5501(4) 0.3882(2) 0.0220(6) Uani 1 d D .
H11W H 0.2340(60) 0.4920(50) 0.3989(36) 0.026 Uiso 1 d D .
H12W H 0.2692(79) 0.6525(26) 0.3723(36) 0.026 Uiso 1 d D .
O2W O 0.7003(5) 0.5768(4) 0.4019(2) 0.0209(6) Uani 1 d D .
H21W H 0.7456(73) 0.6493(48) 0.4168(34) 0.025 Uiso 1 d D .
H22W H 0.8172(42) 0.5072(50) 0.4020(35) 0.025 Uiso 1 d D .
O3W O 0.6952(5) 0.4471(4) 0.6121(2) 0.0232(7) Uani 1 d D .
H31W H 0.7476(80) 0.3469(31) 0.6365(37) 0.028 Uiso 1 d D .
H32W H 0.8003(48) 0.4771(55) 0.6065(38) 0.028 Uiso 1 d D .
O4W O 0.3044(5) 0.4220(4) 0.5935(2) 0.0193(6) Uani 1 d D .
H41W H 0.2904(73) 0.3396(41) 0.5716(33) 0.023 Uiso 1 d D .
H42W H 0.1902(45) 0.4963(47) 0.5825(34) 0.023 Uiso 1 d D .
O5W O 0.3686(7) 0.4217(5) 0.7893(3) 0.0459(9) Uani 1 d D .
H51W H 0.3743(97) 0.4151(73) 0.7276(18) 0.055 Uiso 1 d D .
H52W H 0.3704(108) 0.3278(42) 0.8156(46) 0.055 Uiso 1 d D .
O6W O 0.1792(7) 0.7317(6) 0.1445(3) 0.0583(11) Uani 1 d D .
H61W H 0.3045(39) 0.7146(92) 0.1492(53) 0.070 Uiso 1 d D .
H62W H 0.0941(85) 0.8083(61) 0.1713(48) 0.070 Uiso 1 d D .
O7W O 0.5724(7) 0.6419(8) 0.2035(3) 0.0675(14) Uani 1 d D .
H71W H 0.6861(63) 0.6155(99) 0.1729(53) 0.081 Uiso 1 d D .
H72W H 0.5634(124) 0.6617(92) 0.2636(24) 0.081 Uiso 1 d D .
O8W O 0.9394(6) 0.5634(5) 0.1081(3) 0.0509(9) Uani 1 d D .
H81W H 0.9226(102) 0.5960(78) 0.0455(18) 0.061 Uiso 1 d D .
H82W H 1.0345(71) 0.6052(74) 0.1066(49) 0.061 Uiso 1 d D .
O9W O 0.7328(6) 0.3611(5) 0.8749(3) 0.0434(8) Uani 1 d D .
H91W H 0.6323(62) 0.3873(75) 0.8366(38) 0.052 Uiso 1 d D .
H92W H 0.8433(61) 0.2836(59) 0.8649(49) 0.052 Uiso 1 d D .
O10W O 0.0434(7) 0.7154(5) 0.7987(3) 0.0475(10) Uani 1 d D .
H01W H -0.0543(70) 0.7082(79) 0.8367(42) 0.057 Uiso 1 d D .
H02W H 0.1298(78) 0.6215(42) 0.8031(47) 0.057 Uiso 1 d D .

loop_
_geom_bond_atom_site_label_1
_geom_bond_atom_site_label_2
_geom_bond_distance
_geom_bond_site_symmetry_2
_geom_bond_publ_flag
Ni O1W 2.021(3) . ?
Ni O3W 2.054(3) . ?
Ni O4W 2.058(3) . ?
Ni O2W 2.113(3) . ?
Ni N7A 2.145(4) . ?
Ni N7B 2.158(3) . ?
N1A C2A 1.381(6) . ?
N1A C6A 1.387(5) . ?
N1A O5'B 2.868(5) 1_465 ?
C2A O2A 1.256(5) . ?
C2A N3A 1.339(6) . ?
N3A C4A 1.345(5) . ?
C4A N9A 1.376(5) . ?
C4A C5A 1.389(6) . ?
C5A N7A 1.396(6) . ?
C5A C6A 1.418(6) . ?
C6A O6A 1.245(5) . ?
O6A O1W 2.622(5) . ?
N7A C8A 1.302(5) . ?
C8A N9A 1.372(5) . ?
N9A C1'A 1.469(5) . ?
C1'A O1'A 1.403(5) . ?
C1'A C2'A 1.527(6) . ?
O1'A C4'A 1.437(4) . ?
C2'A O2'A 1.405(5) . ?
C2'A C3'A 1.521(5) . ?
O2'A O6B 2.644(5) 1_465 ?
C3'A O3'A 1.406(4) . ?
C3'A C4'A 1.532(5) . ?
O3'A O3'B 2.748(4) 1_566 ?
C4'A C5'A 1.493(6) . ?
C5'A O5'A 1.435(6) . ?
O5'A O9W 2.659(5) . ?
N1B C6B 1.374(5) . ?
N1B C2B 1.387(6) . ?
N1B O10W 2.892(6) 1_645 ?
C2B O2B 1.260(5) . ?
C2B N3B 1.344(6) . ?
N3B C4B 1.346(5) . ?
C4B N9B 1.374(5) . ?
C4B C5B 1.385(6) . ?
C5B N7B 1.396(5) . ?
C5B C6B 1.416(6) . ?
C6B O6B 1.246(5) . ?
O6B O3W 2.642(4) . ?
N7B C8B 1.310(5) . ?
C8B N9B 1.375(5) . ?
N9B C1'B 1.465(5) . ?
C1'B O1'B 1.403(5) . ?
C1'B C2'B 1.537(6) . ?
O1'B C4'B 1.438(5) . ?
C2'B O2'B 1.415(5) . ?
C2'B C3'B 1.514(6) . ?
O2'B O7W 2.988(7) 1_545 ?
C3'B O3'B 1.408(4) . ?
C3'B C4'B 1.535(5) . ?
O3'B O9W 2.763(5) 1_554 ?
C4'B C5'B 1.505(6) . ?
C5'B O5'B 1.436(6) . ?
O5'B O8W 2.728(6) . ?
O1W O2A 2.724(5) 1_545 ?
O2W O2A 2.681(4) 1_645 ?
O2W N3B 2.808(5) 1_565 ?
O2W O7W 2.863(5) . ?
O3W O2B 2.706(5) 1_565 ?
O4W O2B 2.652(4) 1_465 ?
O4W O5W 2.767(4) . ?
O4W N3A 2.775(5) 1_545 ?
O5W O3'A 2.784(5) 1_545 ?
O5W O9W 2.791(6) . ?
O5W O10W 2.873(6) . ?
O6W O7W 2.805(7) . ?
O6W O1'B 2.895(5) 1_465 ?
O7W O8W 2.775(6) . ?
O8W O6W 2.718(7) 1_655 ?
O8W O5'A 2.807(5) 1_554 ?
O9W O2'A 2.771(5) 1_645 ?
O10W O5'A 2.810(6) 1_455 ?
